data_7057573
loop_
_publ_author_name
'Das, Manisha'
'Craig, Gavin A.'
'Escudero, Daniel'
'Murrie, Mark'
'Frontera, Antonio'
'Ray, Debashis'

_publ_section_title
;
 A family of [Cu2], [Cu4] and [Cu5] aggregates: alteration of reaction
 conditions, ancillary bridges and capping anions
;
_journal_issue 17
_journal_name_full 'New Journal of Chemistry'
_journal_page_first 14349
_journal_paper_doi 10.1039/C8NJ02131G
_journal_volume 42
_journal_year 2018
_chemical_formula_moiety 'C34 H54 Cl2 Cu4 N4 O22, 2(Cl O4), 2(H2 O)'
_chemical_formula_sum 'C34 H60 Cl4 Cu4 N4 O32'
_chemical_formula_weight 1432.85
_space_group_crystal_system triclinic
_space_group_IT_number 2
_space_group_name_Hall '-P 1'
_space_group_name_H-M_alt 'P -1'
_symmetry_space_group_name_Hall '-P 1'
_symmetry_space_group_name_H-M 'P -1'
_atom_sites_solution_hydrogens mixed
_audit_creation_method SHELXL-2014/7
_audit_update_record
;
2018-03-07 deposited with the CCDC.
2018-07-17 downloaded from the CCDC.
;
_cell_angle_alpha 105.525(6)
_cell_angle_beta 94.758(6)
_cell_angle_gamma 112.669(6)
_cell_formula_units_Z 2
_cell_length_a 13.616(3)
_cell_length_b 14.129(3)
_cell_length_c 15.755(4)
_cell_measurement_reflns_used 33413
_cell_measurement_temperature 293(2)
_cell_measurement_theta_max 26.296
_cell_measurement_theta_min 1.652
_cell_volume 2635.1(11)
_computing_cell_refinement 'Bruker SMART'
_computing_data_collection 'Bruker SMART'
_computing_data_reduction 'Bruker SAINT'
_computing_molecular_graphics Diamond
_computing_publication_material 'SHELXL-2014/7 (Sheldrick, 2014), PLATON (Spek, 2009)'
_computing_structure_refinement 'SHELXL-2014/7 (Sheldrick, 2014)'
_computing_structure_solution 'SHELXS-2014/7 (Sheldrick, 2014)'
_diffrn_ambient_temperature 293(2)
_diffrn_measured_fraction_theta_full 0.993
_diffrn_measured_fraction_theta_max 0.971
_diffrn_measurement_device_type 'CCD area detector'
_diffrn_measurement_method 'phi and omega scans'
_diffrn_radiation_type MoK\a
_diffrn_radiation_wavelength 0.71073
_diffrn_reflns_av_R_equivalents 0.0345
_diffrn_reflns_av_unetI/netI 0.0352
_diffrn_reflns_Laue_measured_fraction_full 0.993
_diffrn_reflns_Laue_measured_fraction_max 0.971
_diffrn_reflns_limit_h_max 16
_diffrn_reflns_limit_h_min -16
_diffrn_reflns_limit_k_max 16
_diffrn_reflns_limit_k_min -17
_diffrn_reflns_limit_l_max 19
_diffrn_reflns_limit_l_min -19
_diffrn_reflns_number 33413
_diffrn_reflns_point_group_measured_fraction_full 0.993
_diffrn_reflns_point_group_measured_fraction_max 0.971
_diffrn_reflns_theta_full 25.242
_diffrn_reflns_theta_max 26.296
_diffrn_reflns_theta_min 1.652
_diffrn_source 'fine-focus sealed tube'
_exptl_absorpt_coefficient_mu 1.896
_exptl_absorpt_correction_T_max 0.724
_exptl_absorpt_correction_T_min 0.534
_exptl_absorpt_correction_type multi-scan
_exptl_absorpt_process_details 'SADABS (Sheldrick, 1997)'
_exptl_crystal_colour Green
_exptl_crystal_density_diffrn 1.803
_exptl_crystal_density_method 'not measured'
_exptl_crystal_description Block
_exptl_crystal_F_000 1460
_exptl_crystal_size_max 0.38
_exptl_crystal_size_mid 0.28
_exptl_crystal_size_min 0.17
_refine_diff_density_max 1.084
_refine_diff_density_min -0.791
_refine_diff_density_rms 0.096
_refine_ls_extinction_method none
_refine_ls_goodness_of_fit_ref 1.040
_refine_ls_hydrogen_treatment mixed
_refine_ls_matrix_type full
_refine_ls_number_parameters 743
_refine_ls_number_reflns 10379
_refine_ls_number_restraints 16
_refine_ls_restrained_S_all 1.040
_refine_ls_R_factor_all 0.0440
_refine_ls_R_factor_gt 0.0372
_refine_ls_shift/su_max 0.046
_refine_ls_shift/su_mean 0.002
_refine_ls_structure_factor_coef Fsqd
_refine_ls_weighting_details 'w=1/[\s^2^(Fo^2^)+(0.0520P)^2^+4.7614P] where P=(Fo^2^+2Fc^2^)/3'
_refine_ls_weighting_scheme calc
_refine_ls_wR_factor_gt 0.1009
_refine_ls_wR_factor_ref 0.1053
_reflns_Friedel_coverage 0.000
_reflns_number_gt 9010
_reflns_number_total 10379
_reflns_threshold_expression 'I > 2\s(I)'
_cod_data_source_file c8nj02131g2.cif
_cod_data_source_block Complex2
_cod_depositor_comments 'Adding full bibliography for 7057571--7057573.cif.'
_cod_database_code 7057573
_shelx_shelxl_version_number 2014/7
_shelx_space_group_comment
;
The symmetry employed for this shelxl refinement is uniquely defined
by the following loop, which should always be used as a source of
symmetry information in preference to the above space-group names.
They are only intended as comments.
;

loop_
_space_group_symop_operation_xyz
'x, y, z'
'-x, -y, -z'

loop_
_atom_site_label
_atom_site_type_symbol
_atom_site_fract_x
_atom_site_fract_y
_atom_site_fract_z
_atom_site_U_iso_or_equiv
_atom_site_adp_type
_atom_site_occupancy
_atom_site_site_symmetry_order
_atom_site_calc_flag
_atom_site_refinement_flags_posn
_atom_site_refinement_flags_adp
Cu1 Cu 0.43555(3) 0.29267(3) 0.14281(2) 0.01652(10) Uani 1 1 d . .
Cu2 Cu 0.66201(3) 0.44565(3) 0.22451(2) 0.01628(10) Uani 1 1 d . .
Cu3 Cu 0.44330(3) 0.81360(3) 0.12669(2) 0.01510(10) Uani 1 1 d . .
Cu4 Cu 0.67106(3) -0.05793(3) 0.21931(2) 0.01442(9) Uani 1 1 d . .
Cl1 Cl 0.64244(7) 0.16937(6) 0.17304(5) 0.02106(16) Uani 1 1 d . .
Cl3 Cl 0.61568(6) 0.65260(5) 0.13008(5) 0.01561(15) Uani 1 1 d . .
O1 O 0.52912(17) 0.37395(16) 0.25986(13) 0.0155(4) Uani 1 1 d . .
O2 O 0.57029(18) 0.36896(17) 0.10473(14) 0.0164(4) Uani 1 1 d D .
O3 O 0.34111(17) 0.19834(17) 0.02600(14) 0.0177(4) Uani 1 1 d D .
O4 O 0.79614(18) 0.53210(18) 0.19479(15) 0.0215(5) Uani 1 1 d D .
O12 O 0.53234(16) 0.86640(17) 0.24440(13) 0.0157(4) Uani 1 1 d . .
O13 O 0.58321(17) 0.89280(17) 0.09917(13) 0.0147(4) Uani 1 1 d D .
O15 O 0.81672(18) 0.99839(18) 0.19301(14) 0.0202(5) Uani 1 1 d D .
O14 O 0.35676(18) 0.74828(18) 0.00613(14) 0.0199(5) Uani 1 1 d D .
O6 O 0.8300(2) 0.72797(19) 0.45966(16) 0.0249(5) Uani 1 1 d D .
O5 O 0.0612(2) 0.1605(2) 0.04773(17) 0.0317(6) Uani 1 1 d D .
O17 O 1.00771(19) 1.21647(19) 0.39036(16) 0.0271(5) Uani 1 1 d D .
O16 O 0.15973(18) 0.47666(18) -0.03253(15) 0.0204(5) Uani 1 1 d D .
O11 O 0.3827(3) 0.4328(3) 0.1426(3) 0.0738(13) Uani 1 1 d . .
O18 O 0.3814(2) 0.9512(2) 0.15363(19) 0.0298(6) Uani 1 1 d D .
O10 O 0.6479(2) 0.1035(2) 0.08834(16) 0.0365(7) Uani 1 1 d . .
O8 O 0.6695(2) 0.12957(19) 0.24268(15) 0.0297(6) Uani 1 1 d . .
O7 O 0.71701(19) 0.28163(18) 0.19208(16) 0.0253(5) Uani 1 1 d . .
O9 O 0.5338(2) 0.1621(2) 0.1695(2) 0.0477(8) Uani 1 1 d . .
O24 O 0.5967(2) 0.61124(19) 0.20411(15) 0.0291(5) Uani 1 1 d . .
O23 O 0.64280(19) 0.58074(18) 0.06220(14) 0.0221(5) Uani 1 1 d . .
O25 O 0.52038(18) 0.65938(18) 0.09154(16) 0.0257(5) Uani 1 1 d . .
O26 O 0.70549(18) 0.75931(17) 0.16138(15) 0.0234(5) Uani 1 1 d . .
N1 N 0.3163(2) 0.2142(2) 0.19223(16) 0.0152(5) Uani 1 1 d . .
N2 N 0.7456(2) 0.5066(2) 0.34513(16) 0.0159(5) Uani 1 1 d . .
N3 N 0.3160(2) 0.7239(2) 0.16177(16) 0.0145(5) Uani 1 1 d . .
N4 N 0.7442(2) 0.98145(19) 0.34153(16) 0.0137(5) Uani 1 1 d . .
C1 C 0.5120(2) 0.3655(2) 0.34017(19) 0.0135(6) Uani 1 1 d . .
C2 C 0.5974(2) 0.4244(2) 0.41740(19) 0.0151(6) Uani 1 1 d . .
C3 C 0.5746(3) 0.4199(2) 0.50170(19) 0.0166(6) Uani 1 1 d . .
H3A H 0.6307 0.4605 0.5523 0.020 Uiso 1 1 calc R U
C4 C 0.4735(3) 0.3587(2) 0.51352(19) 0.0165(6) Uani 1 1 d . .
C5 C 0.3917(3) 0.2974(2) 0.43696(19) 0.0162(6) Uani 1 1 d . .
H5A H 0.3230 0.2541 0.4431 0.019 Uiso 1 1 calc R U
C6 C 0.4089(2) 0.2984(2) 0.35049(19) 0.0154(6) Uani 1 1 d . .
C7 C 0.4524(3) 0.3584(3) 0.60602(19) 0.0195(6) Uani 1 1 d . .
H7A H 0.4705 0.4311 0.6435 0.029 Uiso 1 1 calc R U
H7B H 0.4964 0.3300 0.6322 0.029 Uiso 1 1 calc R U
H7C H 0.3769 0.3138 0.6012 0.029 Uiso 1 1 calc R U
C8 C 0.3170(2) 0.2275(2) 0.2761(2) 0.0176(6) Uani 1 1 d . .
H8 H 0.2523 0.1878 0.2907 0.021 Uiso 1 1 calc R U
C9 C 0.7085(3) 0.4918(2) 0.4157(2) 0.0164(6) Uani 1 1 d . .
H9 H 0.7578 0.5277 0.4707 0.020 Uiso 1 1 calc R U
C10 C 0.2160(3) 0.1433(2) 0.1213(2) 0.0190(6) Uiso 1 1 d . .
C11 C 0.2542(3) 0.1059(3) 0.0359(2) 0.0207(6) Uiso 1 1 d . .
H11C H 0.2798 0.0516 0.0395 0.025 Uiso 1 1 calc R U
H11D H 0.1943 0.0738 -0.0158 0.025 Uiso 1 1 calc R U
C12 C 0.1401(3) 0.0437(3) 0.1422(2) 0.0287(8) Uani 1 1 d . .
H12A H 0.1146 0.0666 0.1956 0.043 Uiso 1 1 calc R U
H12B H 0.1789 0.0020 0.1516 0.043 Uiso 1 1 calc R U
H12C H 0.0791 -0.0001 0.0925 0.043 Uiso 1 1 calc R U
C13 C 0.1598(3) 0.2172(3) 0.1135(2) 0.0261(7) Uani 1 1 d . .
H13A H 0.1445 0.2461 0.1714 0.031 Uiso 1 1 calc R U
H13B H 0.2085 0.2777 0.0975 0.031 Uiso 1 1 calc R U
C14 C 0.8605(2) 0.5830(2) 0.3543(2) 0.0181(6) Uani 1 1 d . .
C15 C 0.8879(3) 0.5527(3) 0.2613(2) 0.0236(7) Uani 1 1 d . .
H15A H 0.9526 0.6116 0.2576 0.028 Uiso 1 1 calc R U
H15B H 0.9016 0.4885 0.2510 0.028 Uiso 1 1 calc R U
C16 C 0.8653(3) 0.6982(2) 0.3788(2) 0.0222(7) Uani 1 1 d . .
H16A H 0.9396 0.7498 0.3850 0.027 Uiso 1 1 calc R U
H16B H 0.8201 0.7020 0.3301 0.027 Uiso 1 1 calc R U
C17 C 0.9400(3) 0.5737(3) 0.4215(2) 0.0272(7) Uani 1 1 d . .
H17A H 1.0132 0.6147 0.4170 0.041 Uiso 1 1 calc R U
H17B H 0.9266 0.4989 0.4088 0.041 Uiso 1 1 calc R U
H17C H 0.9306 0.6016 0.4814 0.041 Uiso 1 1 calc R U
C54 C 0.5037(2) 0.8560(2) 0.32119(19) 0.0130(6) Uiso 1 1 d . .
C55 C 0.3946(2) 0.7929(2) 0.32300(19) 0.0138(6) Uiso 1 1 d . .
C56 C 0.3673(2) 0.7881(2) 0.4062(2) 0.0159(6) Uani 1 1 d . .
H56 H 0.2953 0.7470 0.4070 0.019 Uiso 1 1 calc R U
C57 C 0.4426(3) 0.8418(2) 0.4871(2) 0.0163(6) Uani 1 1 d . .
C58 C 0.4101(3) 0.8349(3) 0.5756(2) 0.0213(7) Uani 1 1 d . .
H58A H 0.4451 0.7983 0.6008 0.032 Uiso 1 1 calc R U
H58B H 0.3325 0.7953 0.5654 0.032 Uiso 1 1 calc R U
H58C H 0.4319 0.9067 0.6167 0.032 Uiso 1 1 calc R U
C59 C 0.5494(3) 0.8986(2) 0.48367(19) 0.0157(6) Uani 1 1 d . .
H59 H 0.6016 0.9328 0.5371 0.019 Uiso 1 1 calc R U
C60 C 0.5828(2) 0.9070(2) 0.40275(19) 0.0135(6) Uani 1 1 d . .
C61 C 0.6983(2) 0.9643(2) 0.40807(19) 0.0146(6) Uani 1 1 d . .
H61 H 0.7438 0.9914 0.4645 0.018 Uiso 1 1 calc R U
C62 C 0.3076(2) 0.7280(2) 0.2428(2) 0.0162(6) Uani 1 1 d . .
H62 H 0.2399 0.6858 0.2515 0.019 Uiso 1 1 calc R U
C63 C 0.2237(2) 0.6517(2) 0.0830(2) 0.0169(6) Uani 1 1 d . .
C64 C 0.2447(3) 0.7086(3) 0.0111(2) 0.0222(7) Uani 1 1 d . .
H64A H 0.2006 0.6577 -0.0471 0.027 Uiso 1 1 calc R U
H64B H 0.2239 0.7684 0.0260 0.027 Uiso 1 1 calc R U
C65 C 0.2357(3) 0.5446(2) 0.0512(2) 0.0178(6) Uiso 1 1 d . .
H65A H 0.3094 0.5592 0.0431 0.021 Uiso 1 1 calc R U
H65B H 0.2214 0.5083 0.0961 0.021 Uiso 1 1 calc R U
C66 C 0.1130(3) 0.6342(3) 0.1032(2) 0.0256(7) Uani 1 1 d . .
H66A H 0.1131 0.7030 0.1335 0.038 Uiso 1 1 calc R U
H66B H 0.0958 0.5895 0.1411 0.038 Uiso 1 1 calc R U
H66C H 0.0594 0.5991 0.0479 0.038 Uiso 1 1 calc R U
C67 C 0.8643(2) 1.0387(2) 0.3558(2) 0.0172(6) Uani 1 1 d . .
C68 C 0.8911(3) 0.9997(3) 0.2644(2) 0.0223(7) Uani 1 1 d . .
H68A H 0.9649 1.0474 0.2644 0.027 Uiso 1 1 calc R U
H68B H 0.8869 0.9273 0.2538 0.027 Uiso 1 1 calc R U
C69 C 0.9256(3) 1.0132(3) 0.4249(2) 0.0232(7) Uani 1 1 d . .
H69A H 1.0018 1.0438 0.4243 0.035 Uiso 1 1 calc R U
H69B H 0.8988 0.9360 0.4105 0.035 Uiso 1 1 calc R U
H69C H 0.9149 1.0438 0.4837 0.035 Uiso 1 1 calc R U
C70 C 0.8933(3) 1.1603(2) 0.3831(2) 0.0204(6) Uiso 1 1 d . .
H70A H 0.8536 1.1752 0.3382 0.025 Uiso 1 1 calc R U
H70B H 0.8741 1.1841 0.4404 0.025 Uiso 1 1 calc R U
Cl2 Cl 0.15137(6) 0.90637(6) 0.31784(5) 0.02225(17) Uani 1 1 d . .
O20 O 0.1519(2) 0.8485(2) 0.37981(18) 0.0375(6) Uani 1 1 d . .
O22 O 0.0456(3) 0.8538(3) 0.2592(2) 0.0505(8) Uani 1 1 d . .
O21 O 0.2319(3) 0.9045(3) 0.2669(2) 0.0606(10) Uani 1 1 d . .
O19 O 0.1724(3) 1.0153(2) 0.3658(2) 0.0447(7) Uani 1 1 d . .
Cl4 Cl 0.13226(9) 0.44476(8) 0.30656(7) 0.0410(2) Uani 1 1 d . .
O29 O 0.1944(3) 0.3940(3) 0.3299(3) 0.0852(14) Uani 1 1 d . .
O30 O 0.0192(3) 0.3726(3) 0.3020(2) 0.0587(9) Uani 1 1 d . .
O27 O 0.1600(3) 0.5433(3) 0.3759(4) 0.121(2) Uani 1 1 d . .
O28 O 0.1357(6) 0.4537(6) 0.2218(4) 0.143(3) Uani 1 1 d . .
O1W O 0.8953(2) 0.7494(2) 0.08958(18) 0.0298(6) Uani 1 1 d D .
O2W O 0.9058(2) 0.1684(2) 0.1462(2) 0.0388(6) Uani 1 1 d D .
H3 H 0.363(3) 0.171(3) -0.0151(19) 0.025(10) Uiso 1 1 d D .
H13 H 0.591(3) 0.945(2) 0.087(2) 0.020(10) Uiso 1 1 d D .
H2 H 0.560(3) 0.408(3) 0.083(2) 0.022(10) Uiso 1 1 d D .
H6 H 0.876(2) 0.745(3) 0.4997(19) 0.023(11) Uiso 1 1 d D .
H15 H 0.839(3) 1.051(2) 0.178(3) 0.030(11) Uiso 1 1 d D .
H4 H 0.808(3) 0.528(3) 0.1469(16) 0.024(10) Uiso 1 1 d D .
H5 H 0.074(5) 0.184(4) 0.005(3) 0.076(19) Uiso 1 1 d D .
H16 H 0.147(4) 0.4139(18) -0.042(3) 0.049(14) Uiso 1 1 d D .
H17 H 1.021(4) 1.261(3) 0.366(3) 0.045(14) Uiso 1 1 d D .
H14 H 0.371(4) 0.705(3) -0.030(3) 0.060(16) Uiso 1 1 d D .
H1WA H 0.939(4) 0.776(4) 0.136(2) 0.065(17) Uiso 1 1 d D .
H2WA H 0.922(5) 0.227(3) 0.181(3) 0.08(2) Uiso 1 1 d D .
H2WB H 0.940(4) 0.158(4) 0.109(3) 0.062(17) Uiso 1 1 d D .
H1WB H 0.847(4) 0.743(6) 0.117(4) 0.11(3) Uiso 1 1 d D .
H18B H 0.423(4) 1.014(2) 0.165(4) 0.071(18) Uiso 1 1 d D .
H18A H 0.348(3) 0.953(4) 0.193(2) 0.050(14) Uiso 1 1 d D .

loop_
_atom_site_aniso_label
_atom_site_aniso_U_11
_atom_site_aniso_U_22
_atom_site_aniso_U_33
_atom_site_aniso_U_23
_atom_site_aniso_U_13
_atom_site_aniso_U_12
Cu1 0.0145(2) 0.01785(19) 0.01258(18) 0.00496(14) 0.00194(14) 0.00230(15)
Cu2 0.0154(2) 0.01564(18) 0.01236(18) 0.00285(14) 0.00265(14) 0.00226(15)
Cu3 0.01374(19) 0.01681(18) 0.01231(18) 0.00492(14) 0.00235(14) 0.00393(15)
Cu4 0.01232(19) 0.01650(18) 0.01136(17) 0.00441(14) 0.00322(14) 0.00290(15)
Cl1 0.0264(4) 0.0167(3) 0.0229(4) 0.0092(3) 0.0056(3) 0.0100(3)
Cl3 0.0158(4) 0.0134(3) 0.0162(3) 0.0038(3) 0.0026(3) 0.0056(3)
O1 0.0146(11) 0.0164(10) 0.0105(9) 0.0039(8) 0.0010(8) 0.0020(9)
O2 0.0176(11) 0.0167(11) 0.0133(10) 0.0073(8) 0.0028(8) 0.0042(9)
O3 0.0161(11) 0.0196(11) 0.0129(10) 0.0035(8) 0.0054(9) 0.0037(9)
O4 0.0184(12) 0.0257(12) 0.0148(11) 0.0054(9) 0.0048(9) 0.0041(10)
O12 0.0114(10) 0.0206(11) 0.0104(9) 0.0052(8) 0.0018(8) 0.0022(9)
O13 0.0165(11) 0.0136(10) 0.0141(10) 0.0072(8) 0.0046(8) 0.0043(9)
O15 0.0163(11) 0.0226(12) 0.0163(11) 0.0053(9) 0.0052(9) 0.0032(10)
O14 0.0187(12) 0.0209(11) 0.0167(11) 0.0051(9) 0.0019(9) 0.0062(10)
O6 0.0194(13) 0.0235(12) 0.0229(12) -0.0017(10) 0.0014(10) 0.0069(10)
O5 0.0212(13) 0.0423(15) 0.0280(13) 0.0124(12) 0.0018(11) 0.0099(11)
O17 0.0191(12) 0.0230(12) 0.0272(13) 0.0098(10) -0.0008(10) -0.0035(10)
O16 0.0168(11) 0.0177(11) 0.0195(11) 0.0028(9) 0.0004(9) 0.0028(10)
O11 0.0359(18) 0.0359(17) 0.147(4) 0.044(2) -0.013(2) 0.0097(15)
O18 0.0311(15) 0.0223(13) 0.0408(15) 0.0122(11) 0.0189(12) 0.0126(12)
O10 0.069(2) 0.0233(12) 0.0178(12) 0.0093(10) 0.0097(12) 0.0180(13)
O8 0.0504(17) 0.0281(13) 0.0180(11) 0.0120(10) 0.0084(11) 0.0208(12)
O7 0.0271(13) 0.0169(11) 0.0280(12) 0.0070(9) 0.0030(10) 0.0061(10)
O9 0.0256(15) 0.0245(14) 0.100(3) 0.0277(15) 0.0128(15) 0.0126(12)
O24 0.0385(15) 0.0288(13) 0.0218(12) 0.0125(10) 0.0118(11) 0.0122(11)
O23 0.0293(13) 0.0218(11) 0.0180(11) 0.0052(9) 0.0067(9) 0.0144(10)
O25 0.0175(12) 0.0216(11) 0.0338(13) 0.0031(10) -0.0021(10) 0.0096(10)
O26 0.0179(12) 0.0155(11) 0.0289(12) 0.0032(9) 0.0009(10) 0.0025(9)
N1 0.0115(12) 0.0160(12) 0.0144(12) 0.0039(10) 0.0011(10) 0.0031(10)
N2 0.0142(13) 0.0137(12) 0.0153(12) 0.0019(10) 0.0012(10) 0.0035(10)
N3 0.0108(12) 0.0154(12) 0.0160(12) 0.0032(10) 0.0016(10) 0.0057(10)
N4 0.0106(12) 0.0131(12) 0.0168(12) 0.0038(9) 0.0025(10) 0.0051(10)
C1 0.0177(15) 0.0114(13) 0.0122(13) 0.0042(11) 0.0023(11) 0.0069(12)
C2 0.0193(16) 0.0131(13) 0.0143(14) 0.0050(11) 0.0030(12) 0.0080(12)
C3 0.0229(17) 0.0154(14) 0.0121(14) 0.0031(11) -0.0001(12) 0.0103(13)
C4 0.0226(17) 0.0163(14) 0.0168(14) 0.0071(12) 0.0067(12) 0.0130(13)
C5 0.0190(16) 0.0178(14) 0.0162(14) 0.0084(12) 0.0070(12) 0.0096(13)
C6 0.0174(16) 0.0155(14) 0.0139(14) 0.0046(11) 0.0042(12) 0.0075(12)
C7 0.0270(18) 0.0232(16) 0.0140(14) 0.0086(12) 0.0061(13) 0.0146(14)
C8 0.0135(15) 0.0197(15) 0.0193(15) 0.0076(12) 0.0053(12) 0.0055(12)
C9 0.0184(16) 0.0141(14) 0.0142(14) 0.0016(11) -0.0016(12) 0.0074(12)
C12 0.0217(18) 0.0343(19) 0.0190(16) 0.0088(14) 0.0044(13) 0.0004(15)
C13 0.0181(17) 0.0353(19) 0.0222(16) 0.0048(14) 0.0013(13) 0.0119(15)
C14 0.0124(15) 0.0160(15) 0.0174(15) 0.0014(12) 0.0011(12) 0.0007(12)
C15 0.0178(17) 0.0257(17) 0.0244(17) 0.0057(13) 0.0072(13) 0.0073(14)
C16 0.0199(17) 0.0156(15) 0.0235(16) 0.0029(12) 0.0034(13) 0.0024(13)
C17 0.0186(17) 0.0317(18) 0.0257(17) 0.0038(14) -0.0011(14) 0.0099(15)
C56 0.0130(15) 0.0157(14) 0.0213(15) 0.0082(12) 0.0067(12) 0.0066(12)
C57 0.0209(16) 0.0157(14) 0.0178(14) 0.0090(11) 0.0085(12) 0.0103(13)
C58 0.0267(18) 0.0247(16) 0.0201(15) 0.0124(13) 0.0115(13) 0.0141(14)
C59 0.0193(16) 0.0149(14) 0.0134(14) 0.0038(11) 0.0015(12) 0.0088(12)
C60 0.0151(15) 0.0119(13) 0.0151(14) 0.0058(11) 0.0041(11) 0.0061(12)
C61 0.0150(15) 0.0125(13) 0.0138(13) 0.0027(11) 0.0005(11) 0.0048(12)
C62 0.0109(14) 0.0156(14) 0.0235(16) 0.0079(12) 0.0053(12) 0.0058(12)
C63 0.0135(15) 0.0154(14) 0.0182(15) 0.0025(12) 0.0003(12) 0.0049(12)
C64 0.0199(17) 0.0225(16) 0.0231(16) 0.0083(13) -0.0018(13) 0.0086(14)
C66 0.0132(16) 0.0290(18) 0.0271(17) 0.0015(14) 0.0005(13) 0.0070(14)
C67 0.0124(15) 0.0175(15) 0.0175(14) 0.0042(12) 0.0021(12) 0.0030(12)
C68 0.0151(16) 0.0274(17) 0.0224(16) 0.0046(13) 0.0066(13) 0.0086(14)
C69 0.0163(16) 0.0260(17) 0.0279(17) 0.0105(14) 0.0020(13) 0.0090(14)
Cl2 0.0216(4) 0.0277(4) 0.0210(4) 0.0075(3) 0.0069(3) 0.0139(3)
O20 0.0359(16) 0.0472(16) 0.0388(15) 0.0264(13) 0.0080(12) 0.0189(13)
O22 0.0419(18) 0.0532(19) 0.0406(17) 0.0117(14) -0.0171(14) 0.0114(15)
O21 0.075(2) 0.078(2) 0.083(2) 0.055(2) 0.064(2) 0.060(2)
O19 0.058(2) 0.0268(14) 0.0446(16) 0.0056(12) 0.0184(15) 0.0157(14)
Cl4 0.0481(6) 0.0283(5) 0.0526(6) 0.0172(4) 0.0249(5) 0.0168(4)
O29 0.081(3) 0.072(3) 0.079(3) -0.022(2) -0.029(2) 0.048(2)
O30 0.053(2) 0.0391(17) 0.068(2) 0.0177(16) 0.0030(17) 0.0050(15)
O27 0.052(2) 0.0346(19) 0.216(6) -0.031(3) 0.064(3) -0.0006(17)
O28 0.201(7) 0.188(6) 0.144(5) 0.139(5) 0.106(5) 0.116(5)
O1W 0.0253(14) 0.0321(14) 0.0264(13) 0.0082(11) 0.0026(12) 0.0082(12)
O2W 0.0341(16) 0.0376(17) 0.0464(18) 0.0182(14) 0.0208(14) 0.0114(14)

loop_
_atom_type_symbol
_atom_type_description
_atom_type_scat_dispersion_real
_atom_type_scat_dispersion_imag
_atom_type_scat_source
C C 0.0030 0.0020 'International Tables Vol C Tables 4.2.6.8 and 6.1.1.4'
H H 0.0000 0.0000 'International Tables Vol C Tables 4.2.6.8 and 6.1.1.4'
Cl Cl 0.1480 0.1590 'International Tables Vol C Tables 4.2.6.8 and 6.1.1.4'
Cu Cu 0.3200 1.2650 'International Tables Vol C Tables 4.2.6.8 and 6.1.1.4'
N N 0.0060 0.0030 'International Tables Vol C Tables 4.2.6.8 and 6.1.1.4'
O O 0.0110 0.0060 'International Tables Vol C Tables 4.2.6.8 and 6.1.1.4'

loop_
_geom_angle_atom_site_label_1
_geom_angle_atom_site_label_2
_geom_angle_atom_site_label_3
_geom_angle
_geom_angle_site_symmetry_1
_geom_angle_site_symmetry_3
O1 Cu1 N1 92.59(9) . .
O1 Cu1 O3 174.68(9) . .
N1 Cu1 O3 85.20(10) . .
O1 Cu1 O2 81.46(9) . .
N1 Cu1 O2 171.80(10) . .
O3 Cu1 O2 100.23(9) . .
O1 Cu1 O11 92.15(12) . .
N1 Cu1 O11 95.87(12) . .
O3 Cu1 O11 92.89(12) . .
O2 Cu1 O11 90.03(12) . .
O1 Cu1 Cu2 40.25(6) . .
N1 Cu1 Cu2 132.44(7) . .
O3 Cu1 Cu2 141.06(6) . .
O2 Cu1 Cu2 41.23(6) . .
O11 Cu1 Cu2 92.51(8) . .
O1 Cu1 H2 89.1(9) . .
N1 Cu1 H2 168.5(7) . .
O3 Cu1 H2 94.0(9) . .
O2 Cu1 H2 18.6(7) . .
O11 Cu1 H2 72.7(7) . .
Cu2 Cu1 H2 51.4(8) . .
N2 Cu2 O1 93.28(10) . .
N2 Cu2 O2 173.77(10) . .
O1 Cu2 O2 82.46(9) . .
N2 Cu2 O4 84.72(10) . .
O1 Cu2 O4 174.21(9) . .
O2 Cu2 O4 99.95(9) . .
N2 Cu2 O7 91.37(9) . .
O1 Cu2 O7 95.91(8) . .
O2 Cu2 O7 84.59(8) . .
O4 Cu2 O7 89.58(9) . .
N2 Cu2 Cu1 133.39(8) . .
O1 Cu2 Cu1 40.42(6) . .
O2 Cu2 Cu1 42.07(6) . .
O4 Cu2 Cu1 141.89(7) . .
O7 Cu2 Cu1 89.39(5) . .
N2 Cu2 H2 167.5(7) . .
O1 Cu2 H2 88.7(9) . .
O2 Cu2 H2 18.0(7) . .
O4 Cu2 H2 92.1(9) . .
O7 Cu2 H2 100.7(7) . .
Cu1 Cu2 H2 50.9(9) . .
O12 Cu3 O14 174.41(9) . .
O12 Cu3 N3 93.11(10) . .
O14 Cu3 N3 86.26(10) . .
O12 Cu3 O13 81.52(9) . .
O14 Cu3 O13 98.39(9) . .
N3 Cu3 O13 171.10(10) . .
O12 Cu3 O18 95.27(10) . .
O14 Cu3 O18 90.28(10) . .
N3 Cu3 O18 89.07(10) . .
O13 Cu3 O18 98.45(9) . .
O12 Cu3 Cu4 40.23(6) . 1_565
O14 Cu3 Cu4 139.28(7) . 1_565
N3 Cu3 Cu4 132.80(8) . 1_565
O13 Cu3 Cu4 41.30(6) . 1_565
O18 Cu3 Cu4 99.81(7) . 1_565
O12 Cu4 N4 92.14(9) 1_545 1_545
O12 Cu4 O13 81.79(9) 1_545 1_545
N4 Cu4 O13 173.89(10) 1_545 1_545
O12 Cu4 O15 170.66(10) 1_545 1_545
N4 Cu4 O15 86.07(10) 1_545 1_545
O13 Cu4 O15 99.79(9) 1_545 1_545
O12 Cu4 O8 99.83(9) 1_545 .
N4 Cu4 O8 93.43(9) 1_545 .
O13 Cu4 O8 88.36(8) 1_545 .
O15 Cu4 O8 89.44(9) 1_545 .
O12 Cu4 Cu3 40.19(6) 1_545 1_545
N4 Cu4 Cu3 132.30(7) 1_545 1_545
O13 Cu4 Cu3 41.62(6) 1_545 1_545
O15 Cu4 Cu3 140.42(7) 1_545 1_545
O8 Cu4 Cu3 96.27(6) . 1_545
O10 Cl1 O9 109.29(19) . .
O10 Cl1 O8 108.58(14) . .
O9 Cl1 O8 109.67(18) . .
O10 Cl1 O7 110.61(15) . .
O9 Cl1 O7 108.59(15) . .
O8 Cl1 O7 110.09(15) . .
O25 Cl3 O24 110.58(15) . .
O25 Cl3 O23 109.24(14) . .
O24 Cl3 O23 109.00(14) . .
O25 Cl3 O26 109.30(14) . .
O24 Cl3 O26 109.59(14) . .
O23 Cl3 O26 109.10(14) . .
C1 O1 Cu2 129.81(19) . .
C1 O1 Cu1 129.59(18) . .
Cu2 O1 Cu1 99.33(9) . .
Cu2 O2 Cu1 96.70(9) . .
Cu2 O2 H2 111(3) . .
Cu1 O2 H2 107(3) . .
C11 O3 Cu1 110.18(17) . .
C11 O3 H3 103(3) . .
Cu1 O3 H3 123(3) . .
C15 O4 Cu2 109.50(19) . .
C15 O4 H4 114(3) . .
Cu2 O4 H4 127(3) . .
C54 O12 Cu3 129.37(18) . .
C54 O12 Cu4 131.00(18) . 1_565
Cu3 O12 Cu4 99.59(9) . 1_565
Cu4 O13 Cu3 97.08(9) 1_565 .
Cu4 O13 H13 107(3) 1_565 .
Cu3 O13 H13 117(3) . .
C68 O15 Cu4 107.44(18) . 1_565
C68 O15 H15 114(3) . .
Cu4 O15 H15 122(3) 1_565 .
C64 O14 Cu3 108.54(18) . .
C64 O14 H14 113(4) . .
Cu3 O14 H14 118(4) . .
C16 O6 H6 109(3) . .
C13 O5 H5 106(4) . .
C70 O17 H17 112(3) . .
C65 O16 H16 111(3) . .
Cu3 O18 H18B 121(4) . .
Cu3 O18 H18A 115(3) . .
H18B O18 H18A 103(5) . .
Cl1 O8 Cu4 126.32(13) . .
Cl1 O7 Cu2 125.08(14) . .
C8 N1 C10 122.1(3) . .
C8 N1 Cu1 125.9(2) . .
C10 N1 Cu1 111.66(18) . .
C9 N2 C14 120.4(3) . .
C9 N2 Cu2 125.7(2) . .
C14 N2 Cu2 113.83(19) . .
C62 N3 C63 122.5(3) . .
C62 N3 Cu3 125.1(2) . .
C63 N3 Cu3 112.31(18) . .
C61 N4 C67 120.6(2) . .
C61 N4 Cu4 126.3(2) . 1_565
C67 N4 Cu4 113.11(18) . 1_565
O1 C1 C6 121.1(3) . .
O1 C1 C2 120.4(3) . .
C6 C1 C2 118.4(3) . .
C3 C2 C1 118.9(3) . .
C3 C2 C9 116.9(3) . .
C1 C2 C9 124.2(3) . .
C4 C3 C2 123.4(3) . .
C4 C3 H3A 118.3 . .
C2 C3 H3A 118.3 . .
C3 C4 C5 117.2(3) . .
C3 C4 C7 121.4(3) . .
C5 C4 C7 121.4(3) . .
C4 C5 C6 122.4(3) . .
C4 C5 H5A 118.8 . .
C6 C5 H5A 118.8 . .
C5 C6 C1 119.6(3) . .
C5 C6 C8 116.4(3) . .
C1 C6 C8 124.0(3) . .
C4 C7 H7A 109.5 . .
C4 C7 H7B 109.5 . .
H7A C7 H7B 109.5 . .
C4 C7 H7C 109.5 . .
H7A C7 H7C 109.5 . .
H7B C7 H7C 109.5 . .
N1 C8 C6 126.3(3) . .
N1 C8 H8 116.8 . .
C6 C8 H8 116.8 . .
N2 C9 C2 126.3(3) . .
N2 C9 H9 116.8 . .
C2 C9 H9 116.8 . .
N1 C10 C11 105.9(2) . .
N1 C10 C12 113.9(3) . .
C11 C10 C12 108.9(3) . .
N1 C10 C13 104.9(2) . .
C11 C10 C13 111.9(3) . .
C12 C10 C13 111.1(3) . .
O3 C11 C10 108.7(2) . .
O3 C11 H11C 109.9 . .
C10 C11 H11C 109.9 . .
O3 C11 H11D 109.9 . .
C10 C11 H11D 109.9 . .
H11C C11 H11D 108.3 . .
C10 C12 H12A 109.5 . .
C10 C12 H12B 109.5 . .
H12A C12 H12B 109.5 . .
C10 C12 H12C 109.5 . .
H12A C12 H12C 109.5 . .
H12B C12 H12C 109.5 . .
O5 C13 C10 111.7(3) . .
O5 C13 H13A 109.3 . .
C10 C13 H13A 109.3 . .
O5 C13 H13B 109.3 . .
C10 C13 H13B 109.3 . .
H13A C13 H13B 107.9 . .
N2 C14 C17 113.0(3) . .
N2 C14 C15 106.3(2) . .
C17 C14 C15 108.2(3) . .
N2 C14 C16 107.2(2) . .
C17 C14 C16 112.5(3) . .
C15 C14 C16 109.4(3) . .
O4 C15 C14 107.8(2) . .
O4 C15 H15A 110.1 . .
C14 C15 H15A 110.1 . .
O4 C15 H15B 110.1 . .
C14 C15 H15B 110.1 . .
H15A C15 H15B 108.5 . .
O6 C16 C14 112.9(3) . .
O6 C16 H16A 109.0 . .
C14 C16 H16A 109.0 . .
O6 C16 H16B 109.0 . .
C14 C16 H16B 109.0 . .
H16A C16 H16B 107.8 . .
C14 C17 H17A 109.5 . .
C14 C17 H17B 109.5 . .
H17A C17 H17B 109.5 . .
C14 C17 H17C 109.5 . .
H17A C17 H17C 109.5 . .
H17B C17 H17C 109.5 . .
O12 C54 C55 120.9(2) . .
O12 C54 C60 120.3(3) . .
C55 C54 C60 118.8(3) . .
C56 C55 C54 118.9(3) . .
C56 C55 C62 116.8(3) . .
C54 C55 C62 124.2(3) . .
C57 C56 C55 123.0(3) . .
C57 C56 H56 118.5 . .
C55 C56 H56 118.5 . .
C59 C57 C56 117.4(3) . .
C59 C57 C58 121.1(3) . .
C56 C57 C58 121.5(3) . .
C57 C58 H58A 109.5 . .
C57 C58 H58B 109.5 . .
H58A C58 H58B 109.5 . .
C57 C58 H58C 109.5 . .
H58A C58 H58C 109.5 . .
H58B C58 H58C 109.5 . .
C57 C59 C60 122.8(3) . .
C57 C59 H59 118.6 . .
C60 C59 H59 118.6 . .
C59 C60 C54 119.0(3) . .
C59 C60 C61 117.1(3) . .
C54 C60 C61 123.8(3) . .
N4 C61 C60 126.1(3) . .
N4 C61 H61 117.0 . .
C60 C61 H61 117.0 . .
N3 C62 C55 126.0(3) . .
N3 C62 H62 117.0 . .
C55 C62 H62 117.0 . .
N3 C63 C66 114.2(2) . .
N3 C63 C65 105.5(2) . .
C66 C63 C65 112.0(3) . .
N3 C63 C64 105.0(2) . .
C66 C63 C64 109.9(3) . .
C65 C63 C64 109.9(2) . .
O14 C64 C63 110.6(2) . .
O14 C64 H64A 109.5 . .
C63 C64 H64A 109.5 . .
O14 C64 H64B 109.5 . .
C63 C64 H64B 109.5 . .
H64A C64 H64B 108.1 . .
O16 C65 C63 108.8(2) . .
O16 C65 H65A 109.9 . .
C63 C65 H65A 109.9 . .
O16 C65 H65B 109.9 . .
C63 C65 H65B 109.9 . .
H65A C65 H65B 108.3 . .
C63 C66 H66A 109.5 . .
C63 C66 H66B 109.5 . .
H66A C66 H66B 109.5 . .
C63 C66 H66C 109.5 . .
H66A C66 H66C 109.5 . .
H66B C66 H66C 109.5 . .
N4 C67 C69 113.8(2) . .
N4 C67 C68 105.3(2) . .
C69 C67 C68 108.9(3) . .
N4 C67 C70 107.0(2) . .
C69 C67 C70 111.2(3) . .
C68 C67 C70 110.5(3) . .
O15 C68 C67 111.0(2) . .
O15 C68 H68A 109.4 . .
C67 C68 H68A 109.4 . .
O15 C68 H68B 109.4 . .
C67 C68 H68B 109.4 . .
H68A C68 H68B 108.0 . .
C67 C69 H69A 109.5 . .
C67 C69 H69B 109.5 . .
H69A C69 H69B 109.5 . .
C67 C69 H69C 109.5 . .
H69A C69 H69C 109.5 . .
H69B C69 H69C 109.5 . .
O17 C70 C67 107.9(2) . .
O17 C70 H70A 110.1 . .
C67 C70 H70A 110.1 . .
O17 C70 H70B 110.1 . .
C67 C70 H70B 110.1 . .
H70A C70 H70B 108.4 . .
O21 Cl2 O19 110.2(2) . .
O21 Cl2 O20 109.13(18) . .
O19 Cl2 O20 109.94(17) . .
O21 Cl2 O22 110.0(2) . .
O19 Cl2 O22 109.22(19) . .
O20 Cl2 O22 108.34(18) . .
O28 Cl4 O29 113.0(3) . .
O28 Cl4 O27 114.7(4) . .
O29 Cl4 O27 109.2(3) . .
O28 Cl4 O30 105.6(3) . .
O29 Cl4 O30 105.7(3) . .
O27 Cl4 O30 108.0(2) . .
H1WA O1W H1WB 90(6) . .
H2WA O2W H2WB 122(6) . .

loop_
_geom_bond_atom_site_label_1
_geom_bond_atom_site_label_2
_geom_bond_distance
_geom_bond_site_symmetry_2
Cu1 O1 1.921(2) .
Cu1 N1 1.938(2) .
Cu1 O3 1.947(2) .
Cu1 O2 1.973(2) .
Cu1 O11 2.354(3) .
Cu1 Cu2 2.9243(8) .
Cu1 H2 2.32(3) .
Cu2 N2 1.913(2) .
Cu2 O1 1.915(2) .
Cu2 O2 1.941(2) .
Cu2 O4 1.943(2) .
Cu2 O7 2.638(2) .
Cu2 H2 2.34(3) .
Cu3 O12 1.912(2) .
Cu3 O14 1.923(2) .
Cu3 N3 1.938(3) .
Cu3 O13 1.955(2) .
Cu3 O18 2.357(3) .
Cu3 Cu4 2.9213(8) 1_565
Cu4 O12 1.913(2) 1_545
Cu4 N4 1.921(2) 1_545
Cu4 O13 1.943(2) 1_545
Cu4 O15 1.958(2) 1_545
Cu4 O8 2.584(2) .
Cu4 Cu3 2.9213(8) 1_545
Cl1 O10 1.434(2) .
Cl1 O9 1.438(3) .
Cl1 O8 1.442(2) .
Cl1 O7 1.446(2) .
Cl3 O25 1.435(2) .
Cl3 O24 1.438(2) .
Cl3 O23 1.444(2) .
Cl3 O26 1.447(2) .
O1 C1 1.334(3) .
O2 H2 0.775(18) .
O3 C11 1.442(4) .
O3 H3 0.799(18) .
O4 C15 1.444(4) .
O4 H4 0.778(18) .
O12 C54 1.329(3) .
O12 Cu4 1.913(2) 1_565
O13 Cu4 1.943(2) 1_565
O13 H13 0.785(18) .
O15 C68 1.440(4) .
O15 Cu4 1.958(2) 1_565
O15 H15 0.799(19) .
O14 C64 1.425(4) .
O14 H14 0.814(19) .
O6 C16 1.415(4) .
O6 H6 0.768(19) .
O5 C13 1.419(4) .
O5 H5 0.83(2) .
O17 C70 1.428(4) .
O17 H17 0.790(19) .
O16 C65 1.437(4) .
O16 H16 0.804(19) .
O18 H18B 0.81(2) .
O18 H18A 0.796(19) .
N1 C8 1.283(4) .
N1 C10 1.487(4) .
N2 C9 1.293(4) .
N2 C14 1.487(4) .
N3 C62 1.280(4) .
N3 C63 1.495(4) .
N4 C61 1.294(4) .
N4 C67 1.484(4) .
N4 Cu4 1.921(2) 1_565
C1 C6 1.410(4) .
C1 C2 1.415(4) .
C2 C3 1.401(4) .
C2 C9 1.451(4) .
C3 C4 1.374(4) .
C3 H3A 0.9300 .
C4 C5 1.385(4) .
C4 C7 1.509(4) .
C5 C6 1.404(4) .
C5 H5A 0.9300 .
C6 C8 1.451(4) .
C7 H7A 0.9600 .
C7 H7B 0.9600 .
C7 H7C 0.9600 .
C8 H8 0.9300 .
C9 H9 0.9300 .
C10 C11 1.519(4) .
C10 C12 1.530(4) .
C10 C13 1.536(5) .
C11 H11C 0.9700 .
C11 H11D 0.9700 .
C12 H12A 0.9600 .
C12 H12B 0.9600 .
C12 H12C 0.9600 .
C13 H13A 0.9700 .
C13 H13B 0.9700 .
C14 C17 1.518(5) .
C14 C15 1.531(4) .
C14 C16 1.543(4) .
C15 H15A 0.9700 .
C15 H15B 0.9700 .
C16 H16A 0.9700 .
C16 H16B 0.9700 .
C17 H17A 0.9600 .
C17 H17B 0.9600 .
C17 H17C 0.9600 .
C54 C55 1.415(4) .
C54 C60 1.417(4) .
C55 C56 1.404(4) .
C55 C62 1.461(4) .
C56 C57 1.385(4) .
C56 H56 0.9300 .
C57 C59 1.378(4) .
C57 C58 1.513(4) .
C58 H58A 0.9600 .
C58 H58B 0.9600 .
C58 H58C 0.9600 .
C59 C60 1.408(4) .
C59 H59 0.9300 .
C60 C61 1.448(4) .
C61 H61 0.9300 .
C62 H62 0.9300 .
C63 C66 1.506(4) .
C63 C65 1.538(4) .
C63 C64 1.542(4) .
C64 H64A 0.9700 .
C64 H64B 0.9700 .
C65 H65A 0.9700 .
C65 H65B 0.9700 .
C66 H66A 0.9600 .
C66 H66B 0.9600 .
C66 H66C 0.9600 .
C67 C69 1.518(4) .
C67 C68 1.526(4) .
C67 C70 1.532(4) .
C68 H68A 0.9700 .
C68 H68B 0.9700 .
C69 H69A 0.9600 .
C69 H69B 0.9600 .
C69 H69C 0.9600 .
C70 H70A 0.9700 .
C70 H70B 0.9700 .
Cl2 O21 1.416(3) .
Cl2 O19 1.423(3) .
Cl2 O20 1.433(3) .
Cl2 O22 1.438(3) .
Cl4 O28 1.378(5) .
Cl4 O29 1.387(4) .
Cl4 O27 1.409(4) .
Cl4 O30 1.466(3) .
O1W H1WA 0.799(19) .
O1W H1WB 0.80(2) .
O2W H2WA 0.80(2) .
O2W H2WB 0.794(19) .
